data_2230067
loop_
_publ_author_name
'Sabbaghi, Fahimeh'
'Pourayoubi, Mehrdad'
'Zargaran, Poorya'

_publ_section_title
;
 Diphenyl (<i>o</i>-tolylamido)phosphonate
;
_journal_coeditor_code LH5229
_journal_issue 5
_journal_name_full 'Acta Crystallographica Section E'
_journal_page_first o1170
_journal_paper_doi 10.1107/S1600536811013924
_journal_volume 67
_journal_year 2011
_chemical_formula_iupac 'C19 H18 N O3 P'
_chemical_formula_moiety 'C19 H18 N O3 P'
_chemical_formula_sum 'C19 H18 N O3 P'
_chemical_formula_weight 339.31
_chemical_name_systematic
;
Diphenyl (<i>o</i>-tolylamido)phosphonate
;
_space_group_IT_number 2
_symmetry_cell_setting triclinic
_symmetry_space_group_name_Hall '-P 1'
_symmetry_space_group_name_H-M 'P -1'
_atom_sites_solution_hydrogens mixed
_atom_sites_solution_primary direct
_atom_sites_solution_secondary difmap
_audit_creation_method SHELXL-97
_cell_angle_alpha 86.650(2)
_cell_angle_beta 84.036(2)
_cell_angle_gamma 62.429(2)
_cell_formula_units_Z 4
_cell_length_a 10.2986(13)
_cell_length_b 10.3540(12)
_cell_length_c 17.993(2)
_cell_measurement_reflns_used 512
_cell_measurement_temperature 120(2)
_cell_measurement_theta_max 56.0
_cell_measurement_theta_min 4.48
_cell_volume 1691.4(3)
_computing_cell_refinement 'SAINT-Plus (Bruker, 1998)'
_computing_data_collection 'SMART (Bruker, 1998)'
_computing_data_reduction 'SAINT-Plus (Bruker, 1998)'
_computing_molecular_graphics 'Mercury (Macrae <i>et al.</i>, 2008)'
_computing_publication_material 'SHELXTL (Sheldrick, 2008) and enCIFer (Allen <i>et al.</i>, 2004)'
_computing_structure_refinement 'SHELXTL (Sheldrick, 2008)'
_computing_structure_solution 'SHELXTL (Sheldrick, 2008)'
_diffrn_ambient_temperature 120(2)
_diffrn_measured_fraction_theta_full 0.995
_diffrn_measured_fraction_theta_max 0.995
_diffrn_measurement_device_type 'Bruker SMART 1000 CCD area-detector'
_diffrn_measurement_method '\f and \w'
_diffrn_radiation_monochromator graphite
_diffrn_radiation_source 'fine-focus sealed tube'
_diffrn_radiation_type MoK\a
_diffrn_radiation_wavelength 0.71073
_diffrn_reflns_av_R_equivalents 0.0175
_diffrn_reflns_av_sigmaI/netI 0.0230
_diffrn_reflns_limit_h_max 13
_diffrn_reflns_limit_h_min -13
_diffrn_reflns_limit_k_max 13
_diffrn_reflns_limit_k_min -13
_diffrn_reflns_limit_l_max 23
_diffrn_reflns_limit_l_min -23
_diffrn_reflns_number 17593
_diffrn_reflns_theta_full 28.00
_diffrn_reflns_theta_max 28.00
_diffrn_reflns_theta_min 2.22
_exptl_absorpt_coefficient_mu 0.179
_exptl_absorpt_correction_T_max 0.956
_exptl_absorpt_correction_T_min 0.918
_exptl_absorpt_correction_type multi-scan
_exptl_absorpt_process_details '(SADABS; Sheldrick, 1998)'
_exptl_crystal_colour colorless
_exptl_crystal_density_diffrn 1.332
_exptl_crystal_density_method 'not measured'
_exptl_crystal_description plate
_exptl_crystal_F_000 712
_exptl_crystal_size_max 0.50
_exptl_crystal_size_mid 0.40
_exptl_crystal_size_min 0.25
_refine_diff_density_max 0.308
_refine_diff_density_min -0.340
_refine_ls_extinction_method none
_refine_ls_goodness_of_fit_ref 0.995
_refine_ls_hydrogen_treatment mixed
_refine_ls_matrix_type full
_refine_ls_number_parameters 441
_refine_ls_number_reflns 8135
_refine_ls_number_restraints 0
_refine_ls_restrained_S_all 0.995
_refine_ls_R_factor_all 0.0488
_refine_ls_R_factor_gt 0.0411
_refine_ls_shift/su_max 0.001
_refine_ls_shift/su_mean 0.000
_refine_ls_structure_factor_coef Fsqd
_refine_ls_weighting_details 'calc w=1/[\s^2^(Fo^2^)+(0.0458P)^2^+0.9439P] where P=(Fo^2^+2Fc^2^)/3'
_refine_ls_weighting_scheme calc
_refine_ls_wR_factor_gt 0.0991
_refine_ls_wR_factor_ref 0.1038
_reflns_number_gt 6772
_reflns_number_total 8135
_reflns_threshold_expression I>2\s(I)
_cod_data_source_file lh5229.cif
_cod_data_source_block I
_cod_original_cell_volume 1691.4(4)
_cod_database_code 2230067
_cod_database_fobs_code 2230067

loop_
_symmetry_equiv_pos_as_xyz
'x, y, z'
'-x, -y, -z'

loop_
_atom_site_type_symbol
_atom_site_label
_atom_site_fract_x
_atom_site_fract_y
_atom_site_fract_z
_atom_site_U_iso_or_equiv
_atom_site_adp_type
_atom_site_calc_flag
_atom_site_refinement_flags
_atom_site_occupancy
_atom_site_disorder_assembly
_atom_site_disorder_group
P P1 0.19581(4) 0.01563(4) 0.03088(2) 0.02376(9) Uani d . 1 . .
P P1' 0.70287(4) 0.52900(4) 0.47655(2) 0.02586(9) Uani d . 1 . .
O O1 0.04093(11) 0.08523(11) 0.05977(6) 0.0281(2) Uani d . 1 . .
O O1' 0.55749(12) 0.60327(12) 0.44825(6) 0.0307(2) Uani d . 1 . .
N N1 0.23929(14) -0.13554(13) -0.01151(7) 0.0257(2) Uani d . 1 . .
H H1N 0.161(2) -0.138(2) -0.0202(12) 0.044(6) Uiso d . 1 . .
N N1' 0.72932(14) 0.37818(13) 0.52085(7) 0.0273(3) Uani d . 1 . .
H H1'N 0.649(2) 0.371(2) 0.5267(11) 0.035(5) Uiso d . 1 . .
C C1' 0.85909(16) 0.27308(15) 0.55182(8) 0.0250(3) Uani d . 1 . .
C C1 0.37739(16) -0.23456(15) -0.04656(8) 0.0252(3) Uani d . 1 . .
O O2 0.31273(11) -0.01688(11) 0.08885(6) 0.0275(2) Uani d . 1 . .
O O2' 0.74025(12) 0.62773(11) 0.52562(6) 0.0295(2) Uani d . 1 . .
C C2 0.49794(17) -0.20592(16) -0.05467(9) 0.0295(3) Uani d . 1 . .
H H2A 0.4883 -0.1171 -0.0368 0.035 Uiso calc R 1 . .
C C2' 0.97362(17) 0.30462(16) 0.56286(9) 0.0289(3) Uani d . 1 . .
H H2'A 0.9657 0.3979 0.5494 0.035 Uiso calc R 1 . .
O O3 0.24525(11) 0.11823(11) -0.02046(6) 0.0272(2) Uani d . 1 . .
O O3' 0.83944(11) 0.49332(11) 0.41738(6) 0.0288(2) Uani d . 1 . .
C C3' 1.09885(17) 0.20008(17) 0.59340(9) 0.0306(3) Uani d . 1 . .
H H3'A 1.1765 0.2220 0.6006 0.037 Uiso calc R 1 . .
C C3 0.63124(18) -0.30587(18) -0.08845(9) 0.0339(3) Uani d . 1 . .
H H3A 0.7126 -0.2853 -0.0938 0.041 Uiso calc R 1 . .
C C4' 1.11138(18) 0.06399(17) 0.61338(9) 0.0316(3) Uani d . 1 . .
H H4'A 1.1968 -0.0073 0.6347 0.038 Uiso calc R 1 . .
C C4 0.64678(18) -0.43601(18) -0.11448(10) 0.0356(3) Uani d . 1 . .
H H4A 0.7383 -0.5049 -0.1377 0.043 Uiso calc R 1 . .
C C5' 0.99799(18) 0.03281(17) 0.60188(9) 0.0308(3) Uani d . 1 . .
H H5'A 1.0073 -0.0610 0.6153 0.037 Uiso calc R 1 . .
C C5 0.52688(18) -0.46445(17) -0.10627(9) 0.0333(3) Uani d . 1 . .
H H5A 0.5381 -0.5541 -0.1239 0.040 Uiso calc R 1 . .
C C6' 0.87077(16) 0.13484(16) 0.57128(8) 0.0262(3) Uani d . 1 . .
C C6 0.39121(17) -0.36614(16) -0.07314(8) 0.0277(3) Uani d . 1 . .
C C7' 0.75118(18) 0.09580(17) 0.55958(10) 0.0328(3) Uani d . 1 . .
H H7'A 0.7800 -0.0047 0.5765 0.049 Uiso calc R 1 . .
H H7'B 0.7353 0.1048 0.5064 0.049 Uiso calc R 1 . .
H H7'C 0.6601 0.1618 0.5883 0.049 Uiso calc R 1 . .
C C7 0.26449(18) -0.40159(17) -0.06492(10) 0.0341(3) Uani d . 1 . .
H H7A 0.2955 -0.4972 -0.0866 0.051 Uiso calc R 1 . .
H H7B 0.1829 -0.3273 -0.0910 0.051 Uiso calc R 1 . .
H H7C 0.2325 -0.4034 -0.0118 0.051 Uiso calc R 1 . .
C C8 0.34238(16) -0.11692(15) 0.14859(8) 0.0252(3) Uani d . 1 . .
C C8' 0.64352(16) 0.71344(16) 0.58442(8) 0.0278(3) Uani d . 1 . .
C C9 0.48097(17) -0.16872(18) 0.17359(9) 0.0326(3) Uani d . 1 . .
H H9A 0.5504 -0.1406 0.1492 0.039 Uiso calc R 1 . .
C C9' 0.6185(2) 0.6498(2) 0.65008(10) 0.0398(4) Uani d . 1 . .
H H9'A 0.6587 0.5469 0.6547 0.048 Uiso calc R 1 . .
C C10 0.51614(19) -0.26239(18) 0.23491(10) 0.0373(4) Uani d . 1 . .
H H10A 0.6106 -0.2987 0.2527 0.045 Uiso calc R 1 . .
C C10' 0.5339(2) 0.7386(3) 0.70923(11) 0.0525(5) Uani d . 1 . .
H H10B 0.5147 0.6966 0.7547 0.063 Uiso calc R 1 . .
C C11 0.41501(19) -0.30358(17) 0.27055(9) 0.0340(3) Uani d . 1 . .
H H11A 0.4395 -0.3669 0.3129 0.041 Uiso calc R 1 . .
C C11' 0.4774(2) 0.8877(3) 0.70230(11) 0.0527(5) Uani d . 1 . .
H H11B 0.4206 0.9479 0.7433 0.063 Uiso calc R 1 . .
C C12 0.27790(18) -0.25192(17) 0.24404(9) 0.0313(3) Uani d . 1 . .
H H12A 0.2087 -0.2807 0.2682 0.038 Uiso calc R 1 . .
C C12' 0.5030(2) 0.9502(2) 0.63599(12) 0.0464(5) Uani d . 1 . .
H H12B 0.4633 1.0531 0.6314 0.056 Uiso calc R 1 . .
C C13 0.24039(16) -0.15821(16) 0.18236(8) 0.0277(3) Uani d . 1 . .
H H13A 0.1467 -0.1234 0.1639 0.033 Uiso calc R 1 . .
C C13' 0.58688(17) 0.86229(17) 0.57605(10) 0.0324(3) Uani d . 1 . .
H H13B 0.6048 0.9040 0.5302 0.039 Uiso calc R 1 . .
C C14' 0.88130(16) 0.39496(15) 0.35856(8) 0.0272(3) Uani d . 1 . .
C C14 0.16958(16) 0.19573(16) -0.08173(8) 0.0281(3) Uani d . 1 . .
C C15 0.15880(19) 0.12386(19) -0.14134(9) 0.0349(3) Uani d . 1 . .
H H15A 0.1947 0.0212 -0.1398 0.042 Uiso calc R 1 . .
C C15' 1.02970(17) 0.32833(17) 0.33465(9) 0.0329(3) Uani d . 1 . .
H H15B 1.0973 0.3447 0.3598 0.039 Uiso calc R 1 . .
C C16' 1.07788(19) 0.23765(19) 0.27364(10) 0.0392(4) Uani d . 1 . .
H H16A 1.1793 0.1920 0.2566 0.047 Uiso calc R 1 . .
C C16 0.0943(2) 0.2051(2) -0.20348(10) 0.0436(4) Uani d . 1 . .
H H16B 0.0849 0.1576 -0.2447 0.052 Uiso calc R 1 . .
C C17' 0.9801(2) 0.21280(18) 0.23727(10) 0.0394(4) Uani d . 1 . .
H H17A 1.0138 0.1511 0.1950 0.047 Uiso calc R 1 . .
C C17 0.0437(2) 0.3538(2) -0.20598(11) 0.0478(5) Uani d . 1 . .
H H17B 0.0012 0.4082 -0.2491 0.057 Uiso calc R 1 . .
C C18' 0.8327(2) 0.27838(18) 0.26281(10) 0.0383(4) Uani d . 1 . .
H H18A 0.7656 0.2602 0.2382 0.046 Uiso calc R 1 . .
C C18 0.0550(2) 0.4240(2) -0.14562(12) 0.0475(5) Uani d . 1 . .
H H18B 0.0197 0.5266 -0.1474 0.057 Uiso calc R 1 . .
C C19' 0.78125(18) 0.37031(17) 0.32386(9) 0.0330(3) Uani d . 1 . .
H H19A 0.6800 0.4151 0.3413 0.040 Uiso calc R 1 . .
C C19 0.11776(18) 0.34487(18) -0.08233(10) 0.0364(4) Uani d . 1 . .
H H19B 0.1248 0.3925 -0.0405 0.044 Uiso calc R 1 . .

loop_
_atom_site_aniso_label
_atom_site_aniso_U_11
_atom_site_aniso_U_22
_atom_site_aniso_U_33
_atom_site_aniso_U_12
_atom_site_aniso_U_13
_atom_site_aniso_U_23
P1 0.02526(18) 0.02339(17) 0.02499(18) -0.01273(15) -0.00391(14) -0.00136(13)
P1' 0.02571(19) 0.02501(18) 0.0303(2) -0.01476(15) -0.00277(14) 0.00181(14)
O1 0.0261(5) 0.0289(5) 0.0288(5) -0.0119(4) -0.0020(4) -0.0045(4)
O1' 0.0272(5) 0.0304(5) 0.0366(6) -0.0152(4) -0.0050(4) 0.0060(4)
N1 0.0243(6) 0.0249(6) 0.0312(6) -0.0135(5) -0.0037(5) -0.0041(5)
N1' 0.0264(6) 0.0258(6) 0.0349(7) -0.0165(5) -0.0044(5) 0.0032(5)
C1' 0.0265(7) 0.0258(7) 0.0235(7) -0.0128(6) -0.0009(5) -0.0005(5)
C1 0.0261(7) 0.0234(7) 0.0249(7) -0.0099(6) -0.0046(5) 0.0004(5)
O2 0.0302(5) 0.0293(5) 0.0279(5) -0.0173(4) -0.0068(4) 0.0020(4)
O2' 0.0295(5) 0.0261(5) 0.0368(6) -0.0164(4) -0.0002(4) -0.0032(4)
C2 0.0282(7) 0.0278(7) 0.0342(8) -0.0137(6) -0.0038(6) -0.0037(6)
C2' 0.0318(8) 0.0283(7) 0.0313(7) -0.0177(6) -0.0043(6) 0.0020(6)
O3 0.0304(5) 0.0257(5) 0.0291(5) -0.0155(4) -0.0059(4) 0.0020(4)
O3' 0.0288(5) 0.0296(5) 0.0326(5) -0.0174(4) -0.0012(4) -0.0008(4)
C3' 0.0304(8) 0.0355(8) 0.0293(7) -0.0178(7) -0.0047(6) 0.0013(6)
C3 0.0288(8) 0.0376(8) 0.0367(8) -0.0159(7) -0.0041(6) -0.0044(7)
C4' 0.0329(8) 0.0305(7) 0.0294(8) -0.0126(6) -0.0050(6) 0.0024(6)
C4 0.0294(8) 0.0339(8) 0.0366(8) -0.0080(7) -0.0035(6) -0.0070(7)
C5' 0.0378(8) 0.0262(7) 0.0289(7) -0.0155(6) -0.0017(6) 0.0024(6)
C5 0.0367(8) 0.0260(7) 0.0341(8) -0.0108(6) -0.0058(6) -0.0045(6)
C6' 0.0305(7) 0.0263(7) 0.0247(7) -0.0160(6) 0.0019(6) -0.0029(5)
C6 0.0330(8) 0.0244(7) 0.0279(7) -0.0142(6) -0.0077(6) 0.0012(5)
C7' 0.0356(8) 0.0286(7) 0.0403(9) -0.0199(7) -0.0019(7) -0.0014(6)
C7 0.0385(9) 0.0277(7) 0.0416(9) -0.0191(7) -0.0054(7) -0.0035(6)
C8 0.0272(7) 0.0227(6) 0.0241(7) -0.0094(6) -0.0041(5) -0.0029(5)
C8' 0.0255(7) 0.0312(7) 0.0302(7) -0.0156(6) -0.0046(6) -0.0007(6)
C9 0.0283(8) 0.0369(8) 0.0343(8) -0.0158(7) -0.0053(6) -0.0014(6)
C9' 0.0398(9) 0.0477(10) 0.0369(9) -0.0247(8) -0.0066(7) 0.0098(7)
C10 0.0328(8) 0.0378(9) 0.0394(9) -0.0126(7) -0.0139(7) 0.0009(7)
C10' 0.0483(11) 0.0884(16) 0.0309(9) -0.0407(11) -0.0025(8) 0.0039(9)
C11 0.0390(9) 0.0298(8) 0.0285(8) -0.0110(7) -0.0087(6) 0.0019(6)
C11' 0.0371(10) 0.0828(16) 0.0437(11) -0.0315(10) 0.0076(8) -0.0273(10)
C12 0.0336(8) 0.0288(7) 0.0294(8) -0.0129(6) -0.0008(6) -0.0008(6)
C12' 0.0335(9) 0.0430(10) 0.0637(12) -0.0175(8) 0.0009(8) -0.0190(9)
C13 0.0243(7) 0.0279(7) 0.0289(7) -0.0101(6) -0.0028(6) -0.0010(6)
C13' 0.0295(8) 0.0309(8) 0.0395(9) -0.0160(6) -0.0042(6) 0.0004(6)
C14' 0.0297(7) 0.0232(7) 0.0275(7) -0.0115(6) -0.0031(6) 0.0034(5)
C14 0.0252(7) 0.0305(7) 0.0294(7) -0.0141(6) -0.0017(6) 0.0036(6)
C15 0.0378(9) 0.0385(8) 0.0281(8) -0.0175(7) -0.0025(6) -0.0001(6)
C15' 0.0280(8) 0.0335(8) 0.0365(8) -0.0143(6) -0.0028(6) 0.0046(6)
C16' 0.0334(8) 0.0348(8) 0.0404(9) -0.0096(7) 0.0033(7) 0.0022(7)
C16 0.0443(10) 0.0618(12) 0.0293(8) -0.0286(9) -0.0056(7) 0.0070(8)
C17' 0.0479(10) 0.0297(8) 0.0316(8) -0.0108(7) -0.0016(7) 0.0001(6)
C17 0.0385(10) 0.0624(12) 0.0470(11) -0.0282(9) -0.0136(8) 0.0266(9)
C18' 0.0424(9) 0.0358(8) 0.0364(9) -0.0163(7) -0.0102(7) -0.0008(7)
C18 0.0407(10) 0.0379(9) 0.0665(13) -0.0209(8) -0.0141(9) 0.0212(9)
C19' 0.0279(8) 0.0326(8) 0.0366(8) -0.0117(6) -0.0063(6) 0.0004(6)
C19 0.0340(8) 0.0306(8) 0.0480(10) -0.0179(7) -0.0058(7) 0.0056(7)

loop_
_atom_type_symbol
_atom_type_description
_atom_type_scat_dispersion_real
_atom_type_scat_dispersion_imag
_atom_type_scat_source
C C 0.0033 0.0016 'International Tables Vol C Tables 4.2.6.8 and 6.1.1.4'
H H 0.0000 0.0000 'International Tables Vol C Tables 4.2.6.8 and 6.1.1.4'
N N 0.0061 0.0033 'International Tables Vol C Tables 4.2.6.8 and 6.1.1.4'
O O 0.0106 0.0060 'International Tables Vol C Tables 4.2.6.8 and 6.1.1.4'
P P 0.1023 0.0942 'International Tables Vol C Tables 4.2.6.8 and 6.1.1.4'

loop_
_geom_angle_atom_site_label_1
_geom_angle_atom_site_label_2
_geom_angle_atom_site_label_3
_geom_angle_site_symmetry_1
_geom_angle_site_symmetry_3
_geom_angle
_geom_angle_publ_flag
O1 P1 O2 . . 116.87(6) ?
O1 P1 O3 . . 114.56(6) ?
O2 P1 O3 . . 93.94(5) ?
O1 P1 N1 . . 111.23(6) ?
O2 P1 N1 . . 108.09(6) ?
O3 P1 N1 . . 110.93(6) ?
O1' P1' O3' . . 116.62(6) ?
O1' P1' O2' . . 114.45(6) ?
O3' P1' O2' . . 93.95(6) ?
O1' P1' N1' . . 111.98(7) ?
O3' P1' N1' . . 107.75(6) ?
O2' P1' N1' . . 110.71(6) ?
C1 N1 P1 . . 128.61(10) ?
C1 N1 H1N . . 120.6(14) ?
P1 N1 H1N . . 109.1(14) ?
C1' N1' P1' . . 128.14(10) ?
C1' N1' H1'N . . 121.4(13) ?
P1' N1' H1'N . . 110.3(13) ?
C2' C1' C6' . . 120.07(13) ?
C2' C1' N1' . . 121.39(13) ?
C6' C1' N1' . . 118.54(13) ?
C2 C1 C6 . . 119.91(14) ?
C2 C1 N1 . . 122.19(13) ?
C6 C1 N1 . . 117.90(13) ?
C8 O2 P1 . . 125.79(9) ?
C8' O2' P1' . . 122.76(9) ?
C3 C2 C1 . . 120.49(14) ?
C3 C2 H2A . . 119.8 ?
C1 C2 H2A . . 119.8 ?
C3' C2' C1' . . 120.16(14) ?
C3' C2' H2'A . . 119.9 ?
C1' C2' H2'A . . 119.9 ?
C14 O3 P1 . . 122.12(9) ?
C14' O3' P1' . . 124.49(9) ?
C4' C3' C2' . . 120.41(14) ?
C4' C3' H3'A . . 119.8 ?
C2' C3' H3'A . . 119.8 ?
C2 C3 C4 . . 120.28(15) ?
C2 C3 H3A . . 119.9 ?
C4 C3 H3A . . 119.9 ?
C3' C4' C5' . . 119.25(14) ?
C3' C4' H4'A . . 120.4 ?
C5' C4' H4'A . . 120.4 ?
C3 C4 C5 . . 119.17(15) ?
C3 C4 H4A . . 120.4 ?
C5 C4 H4A . . 120.4 ?
C4' C5' C6' . . 121.97(14) ?
C4' C5' H5'A . . 119.0 ?
C6' C5' H5'A . . 119.0 ?
C6 C5 C4 . . 122.08(15) ?
C6 C5 H5A . . 119.0 ?
C4 C5 H5A . . 119.0 ?
C5' C6' C1' . . 118.13(13) ?
C5' C6' C7' . . 120.03(13) ?
C1' C6' C7' . . 121.83(14) ?
C5 C6 C1 . . 118.07(14) ?
C5 C6 C7 . . 120.38(14) ?
C1 C6 C7 . . 121.54(14) ?
C6' C7' H7'A . . 109.5 ?
C6' C7' H7'B . . 109.5 ?
H7'A C7' H7'B . . 109.5 ?
C6' C7' H7'C . . 109.5 ?
H7'A C7' H7'C . . 109.5 ?
H7'B C7' H7'C . . 109.5 ?
C6 C7 H7A . . 109.5 ?
C6 C7 H7B . . 109.5 ?
H7A C7 H7B . . 109.5 ?
C6 C7 H7C . . 109.5 ?
H7A C7 H7C . . 109.5 ?
H7B C7 H7C . . 109.5 ?
C13 C8 C9 . . 121.73(14) ?
C13 C8 O2 . . 123.06(13) ?
C9 C8 O2 . . 115.18(13) ?
C13' C8' C9' . . 121.93(16) ?
C13' C8' O2' . . 117.01(14) ?
C9' C8' O2' . . 120.77(14) ?
C10 C9 C8 . . 118.70(15) ?
C10 C9 H9A . . 120.7 ?
C8 C9 H9A . . 120.7 ?
C8' C9' C10' . . 118.82(18) ?
C8' C9' H9'A . . 120.6 ?
C10' C9' H9'A . . 120.6 ?
C11 C10 C9 . . 120.72(15) ?
C11 C10 H10A . . 119.6 ?
C9 C10 H10A . . 119.6 ?
C11' C10' C9' . . 120.18(18) ?
C11' C10' H10B . . 119.9 ?
C9' C10' H10B . . 119.9 ?
C10 C11 C12 . . 119.58(15) ?
C10 C11 H11A . . 120.2 ?
C12 C11 H11A . . 120.2 ?
C10' C11' C12' . . 120.42(18) ?
C10' C11' H11B . . 119.8 ?
C12' C11' H11B . . 119.8 ?
C11 C12 C13 . . 120.69(15) ?
C11 C12 H12A . . 119.7 ?
C13 C12 H12A . . 119.7 ?
C11' C12' C13' . . 119.92(18) ?
C11' C12' H12B . . 120.0 ?
C13' C12' H12B . . 120.0 ?
C8 C13 C12 . . 118.57(14) ?
C8 C13 H13A . . 120.7 ?
C12 C13 H13A . . 120.7 ?
C8' C13' C12' . . 118.72(17) ?
C8' C13' H13B . . 120.6 ?
C12' C13' H13B . . 120.6 ?
C19' C14' C15' . . 121.58(15) ?
C19' C14' O3' . . 122.75(14) ?
C15' C14' O3' . . 115.60(13) ?
C19 C14 C15 . . 121.98(15) ?
C19 C14 O3 . . 116.85(14) ?
C15 C14 O3 . . 120.95(14) ?
C14 C15 C16 . . 118.51(16) ?
C14 C15 H15A . . 120.7 ?
C16 C15 H15A . . 120.7 ?
C16' C15' C14' . . 118.97(15) ?
C16' C15' H15B . . 120.5 ?
C14' C15' H15B . . 120.5 ?
C17' C16' C15' . . 120.66(16) ?
C17' C16' H16A . . 119.7 ?
C15' C16' H16A . . 119.7 ?
C17 C16 C15 . . 120.67(18) ?
C17 C16 H16B . . 119.7 ?
C15 C16 H16B . . 119.7 ?
C16' C17' C18' . . 119.49(16) ?
C16' C17' H17A . . 120.3 ?
C18' C17' H17A . . 120.3 ?
C16 C17 C18 . . 120.00(17) ?
C16 C17 H17B . . 120.0 ?
C18 C17 H17B . . 120.0 ?
C17' C18' C19' . . 121.02(16) ?
C17' C18' H18A . . 119.5 ?
C19' C18' H18A . . 119.5 ?
C17 C18 C19 . . 120.29(17) ?
C17 C18 H18B . . 119.9 ?
C19 C18 H18B . . 119.9 ?
C14' C19' C18' . . 118.25(15) ?
C14' C19' H19A . . 120.9 ?
C18' C19' H19A . . 120.9 ?
C14 C19 C18 . . 118.53(17) ?
C14 C19 H19B . . 120.7 ?
C18 C19 H19B . . 120.7 ?

loop_
_geom_bond_atom_site_label_1
_geom_bond_atom_site_label_2
_geom_bond_site_symmetry_2
_geom_bond_distance
_geom_bond_publ_flag
P1 O1 . 1.4633(11) n
P1 O2 . 1.5799(11) n
P1 O3 . 1.5904(11) n
P1 N1 . 1.6284(12) n
P1' O1' . 1.4626(11) n
P1' O3' . 1.5818(11) n
P1' O2' . 1.5852(11) n
P1' N1' . 1.6290(13) n
N1 C1 . 1.4181(19) ?
N1 H1N . 0.85(2) ?
N1' C1' . 1.4207(19) ?
N1' H1'N . 0.86(2) ?
C1' C2' . 1.396(2) ?
C1' C6' . 1.4060(19) ?
C1 C2 . 1.396(2) ?
C1 C6 . 1.4097(19) ?
O2 C8 . 1.4024(17) ?
O2' C8' . 1.4041(18) ?
C2 C3 . 1.382(2) ?
C2 H2A . 0.9500 ?
C2' C3' . 1.386(2) ?
C2' H2'A . 0.9500 ?
O3 C14 . 1.4011(18) ?
O3' C14' . 1.4028(18) ?
C3' C4' . 1.383(2) ?
C3' H3'A . 0.9500 ?
C3 C4 . 1.385(2) ?
C3 H3A . 0.9500 ?
C4' C5' . 1.385(2) ?
C4' H4'A . 0.9500 ?
C4 C5 . 1.388(2) ?
C4 H4A . 0.9500 ?
C5' C6' . 1.392(2) ?
C5' H5'A . 0.9500 ?
C5 C6 . 1.387(2) ?
C5 H5A . 0.9500 ?
C6' C7' . 1.500(2) ?
C6 C7 . 1.502(2) ?
C7' H7'A . 0.9800 ?
C7' H7'B . 0.9800 ?
C7' H7'C . 0.9800 ?
C7 H7A . 0.9800 ?
C7 H7B . 0.9800 ?
C7 H7C . 0.9800 ?
C8 C13 . 1.381(2) ?
C8 C9 . 1.387(2) ?
C8' C13' . 1.377(2) ?
C8' C9' . 1.378(2) ?
C9 C10 . 1.386(2) ?
C9 H9A . 0.9500 ?
C9' C10' . 1.385(3) ?
C9' H9'A . 0.9500 ?
C10 C11 . 1.385(2) ?
C10 H10A . 0.9500 ?
C10' C11' . 1.377(3) ?
C10' H10B . 0.9500 ?
C11 C12 . 1.385(2) ?
C11 H11A . 0.9500 ?
C11' C12' . 1.384(3) ?
C11' H11B . 0.9500 ?
C12 C13 . 1.392(2) ?
C12 H12A . 0.9500 ?
C12' C13' . 1.390(2) ?
C12' H12B . 0.9500 ?
C13 H13A . 0.9500 ?
C13' H13B . 0.9500 ?
C14' C19' . 1.383(2) ?
C14' C15' . 1.385(2) ?
C14 C19 . 1.381(2) ?
C14 C15 . 1.382(2) ?
C15 C16 . 1.388(2) ?
C15 H15A . 0.9500 ?
C15' C16' . 1.382(2) ?
C15' H15B . 0.9500 ?
C16' C17' . 1.380(3) ?
C16' H16A . 0.9500 ?
C16 C17 . 1.378(3) ?
C16 H16B . 0.9500 ?
C17' C18' . 1.384(3) ?
C17' H17A . 0.9500 ?
C17 C18 . 1.385(3) ?
C17 H17B . 0.9500 ?
C18' C19' . 1.388(2) ?
C18' H18A . 0.9500 ?
C18 C19 . 1.393(3) ?
C18 H18B . 0.9500 ?
C19' H19A . 0.9500 ?
C19 H19B . 0.9500 ?

loop_
_geom_hbond_atom_site_label_D
_geom_hbond_atom_site_label_H
_geom_hbond_atom_site_label_A
_geom_hbond_site_symmetry_A
_geom_hbond_distance_DH
_geom_hbond_distance_HA
_geom_hbond_distance_DA
_geom_hbond_angle_DHA
_geom_hbond_publ_flag
N1 H1N O1 2_555 0.85(2) 2.09(2) 2.9030(10) 162.0(10) yes
N1' H1'N O1' 2_666 0.86(2) 2.02(2) 2.8670(10) 167.0(10) yes

loop_
_geom_torsion_atom_site_label_1
_geom_torsion_atom_site_label_2
_geom_torsion_atom_site_label_3
_geom_torsion_atom_site_label_4
_geom_torsion_site_symmetry_1
_geom_torsion_site_symmetry_2
_geom_torsion_site_symmetry_3
_geom_torsion_site_symmetry_4
_geom_torsion
_geom_torsion_publ_flag
O1 P1 N1 C1 . . . . -179.73(12) ?
O2 P1 N1 C1 . . . . -50.16(14) ?
O3 P1 N1 C1 . . . . 51.51(14) ?
O1' P1' N1' C1' . . . . 175.80(12) ?
O3' P1' N1' C1' . . . . 46.27(14) ?
O2' P1' N1' C1' . . . . -55.17(14) ?
P1' N1' C1' C2' . . . . 15.3(2) ?
P1' N1' C1' C6' . . . . -164.52(11) ?
P1 N1 C1 C2 . . . . -5.7(2) ?
P1 N1 C1 C6 . . . . 173.76(11) ?
O1 P1 O2 C8 . . . . 66.73(13) ?
O3 P1 O2 C8 . . . . -173.14(11) ?
N1 P1 O2 C8 . . . . -59.61(12) ?
O1' P1' O2' C8' . . . . 48.83(13) ?
O3' P1' O2' C8' . . . . 170.49(11) ?
N1' P1' O2' C8' . . . . -78.86(12) ?
C6 C1 C2 C3 . . . . -0.2(2) ?
N1 C1 C2 C3 . . . . 179.30(14) ?
C6' C1' C2' C3' . . . . -0.3(2) ?
N1' C1' C2' C3' . . . . 179.81(14) ?
O1 P1 O3 C14 . . . . -52.23(12) ?
O2 P1 O3 C14 . . . . -174.20(11) ?
N1 P1 O3 C14 . . . . 74.72(12) ?
O1' P1' O3' C14' . . . . -66.01(12) ?
O2' P1' O3' C14' . . . . 174.08(11) ?
N1' P1' O3' C14' . . . . 60.86(12) ?
C1' C2' C3' C4' . . . . -0.2(2) ?
C1 C2 C3 C4 . . . . -0.2(2) ?
C2' C3' C4' C5' . . . . 0.6(2) ?
C2 C3 C4 C5 . . . . 0.1(3) ?
C3' C4' C5' C6' . . . . -0.5(2) ?
C3 C4 C5 C6 . . . . 0.4(3) ?
C4' C5' C6' C1' . . . . 0.0(2) ?
C4' C5' C6' C7' . . . . 179.74(15) ?
C2' C1' C6' C5' . . . . 0.4(2) ?
N1' C1' C6' C5' . . . . -179.72(13) ?
C2' C1' C6' C7' . . . . -179.31(14) ?
N1' C1' C6' C7' . . . . 0.5(2) ?
C4 C5 C6 C1 . . . . -0.7(2) ?
C4 C5 C6 C7 . . . . -179.63(15) ?
C2 C1 C6 C5 . . . . 0.6(2) ?
N1 C1 C6 C5 . . . . -178.87(13) ?
C2 C1 C6 C7 . . . . 179.49(14) ?
N1 C1 C6 C7 . . . . 0.0(2) ?
P1 O2 C8 C13 . . . . -25.96(19) ?
P1 O2 C8 C9 . . . . 156.16(11) ?
P1' O2' C8' C13' . . . . -114.99(13) ?
P1' O2' C8' C9' . . . . 71.06(17) ?
C13 C8 C9 C10 . . . . -1.1(2) ?
O2 C8 C9 C10 . . . . 176.79(13) ?
C13' C8' C9' C10' . . . . 0.0(3) ?
O2' C8' C9' C10' . . . . 173.69(15) ?
C8 C9 C10 C11 . . . . 0.0(2) ?
C8' C9' C10' C11' . . . . -0.7(3) ?
C9 C10 C11 C12 . . . . 0.8(2) ?
C9' C10' C11' C12' . . . . 0.9(3) ?
C10 C11 C12 C13 . . . . -0.5(2) ?
C10' C11' C12' C13' . . . . -0.4(3) ?
C9 C8 C13 C12 . . . . 1.4(2) ?
O2 C8 C13 C12 . . . . -176.37(13) ?
C11 C12 C13 C8 . . . . -0.5(2) ?
C9' C8' C13' C12' . . . . 0.4(2) ?
O2' C8' C13' C12' . . . . -173.45(14) ?
C11' C12' C13' C8' . . . . -0.2(3) ?
P1' O3' C14' C19' . . . . 31.11(19) ?
P1' O3' C14' C15' . . . . -151.86(11) ?
P1 O3 C14 C19 . . . . 123.66(13) ?
P1 O3 C14 C15 . . . . -61.57(18) ?
C19 C14 C15 C16 . . . . 0.3(2) ?
O3 C14 C15 C16 . . . . -174.23(14) ?
C19' C14' C15' C16' . . . . 1.4(2) ?
O3' C14' C15' C16' . . . . -175.64(14) ?
C14' C15' C16' C17' . . . . -0.5(2) ?
C14 C15 C16 C17 . . . . 0.8(3) ?
C15' C16' C17' C18' . . . . -0.7(3) ?
C15 C16 C17 C18 . . . . -1.0(3) ?
C16' C17' C18' C19' . . . . 0.9(3) ?
C16 C17 C18 C19 . . . . 0.3(3) ?
C15' C14' C19' C18' . . . . -1.2(2) ?
O3' C14' C19' C18' . . . . 175.61(14) ?
C17' C18' C19' C14' . . . . 0.1(2) ?
C15 C14 C19 C18 . . . . -1.0(2) ?
O3 C14 C19 C18 . . . . 173.70(15) ?
C17 C18 C19 C14 . . . . 0.7(3) ?
